data_9007617
loop_
_publ_author_name
'Fujita, T.'
'Kawada, I.'
'Kato, K.'

_publ_section_title
;
 Raspite from Broken Hill
;
_journal_name_full 'Acta Crystallographica, Section B'
_journal_page_first 162
_journal_page_last 164
_journal_paper_doi 10.1107/S056774087700291X
_journal_volume 33
_journal_year 1977
_chemical_compound_source 'Broken Hill NSW, Australia'
_chemical_formula_sum 'O4 Pb W'
_chemical_name_mineral Raspite
_space_group_IT_number 14
_symmetry_space_group_name_Hall '-P 2yab'
_symmetry_space_group_name_H-M 'P 1 21/a 1'
_cell_angle_alpha 90
_cell_angle_beta 107.63
_cell_angle_gamma 90
_cell_length_a 13.555
_cell_length_b 4.976
_cell_length_c 5.561
_cell_formula_units_Z 4
_cell_volume 357.471
_database_code_amcsd 0009580
_exptl_crystal_density_diffrn 8.455
_cod_original_formula_sum 'Pb W O4'
_cod_database_code 9007617

loop_
_space_group_symop_operation_xyz
x,y,z
1/2+x,1/2-y,z
1/2-x,1/2+y,-z
-x,-y,-z

loop_
_atom_site_aniso_label
_atom_site_aniso_U_11
_atom_site_aniso_U_22
_atom_site_aniso_U_33
_atom_site_aniso_U_12
_atom_site_aniso_U_13
_atom_site_aniso_U_23
Pb 0.01065 0.01410 0.01410 0.00081 0.00662 -0.00061
W 0.00499 0.00666 0.00970 0.00033 0.00291 0.00033

loop_
_atom_site_label
_atom_site_fract_x
_atom_site_fract_y
_atom_site_fract_z
_atom_site_U_iso_or_equiv
Pb 0.14961 0.19405 0.16670 ?
W 0.07708 0.74944 0.61185 ?
O1 0.01630 0.05150 0.72900 0.00861
O2 0.05950 0.43460 0.38820 0.01203
O3 0.15100 0.61480 0.90000 0.01798
O4 0.19030 0.88290 0.53860 0.01393

loop_
_cod_related_entry_id
_cod_related_entry_database
_cod_related_entry_code
1 AMCSD 0009580
